data_1552945
loop_
_publ_author_name
'Fan, Chun-Lin'
'Zhang, Yu-Bo'
'Chen, Ye'
'Xie, Pei'
'Wang, Guo-Cai'
'Tian, Hai-Yan'
'Li, Yao-Lan'
'Huang, Xiao-Jun'
'Zhang, Xiao-Qi'
'Li, Zhi-Yong'
'Liu, Jun-Shan'
'Ye, Wen-Cai'
'Chen, Wei-Min'

_publ_section_title
;
 Alopecuroides A--E, Matrine-Type Alkaloid Dimers from the Aerial Parts of
 Sophora alopecuroides
;
_journal_name_full 'Journal of Natural Products'
_journal_paper_doi 10.1021/acs.jnatprod.8b01081
_journal_year 2019
_chemical_absolute_configuration ad
_chemical_formula_sum 'C31 H48 N4 O3'
_chemical_formula_weight 524.73
_space_group_crystal_system triclinic
_space_group_IT_number 1
_space_group_name_Hall 'P 1'
_space_group_name_H-M_alt 'P 1'
_atom_sites_solution_hydrogens geom
_audit_creation_method SHELXL-2014/7
_cell_angle_alpha 101.9820(10)
_cell_angle_beta 95.2170(10)
_cell_angle_gamma 96.5520(10)
_cell_formula_units_Z 1
_cell_length_a 8.43470(10)
_cell_length_b 8.69340(10)
_cell_length_c 9.80060(10)
_cell_measurement_reflns_used 44654
_cell_measurement_temperature 100.00(10)
_cell_measurement_theta_max 73.4650
_cell_measurement_theta_min 4.6340
_cell_volume 693.518(14)
_computing_structure_refinement 'SHELXL-2014/7 (Sheldrick, 2014)'
_diffrn_ambient_temperature 100.00(10)
_diffrn_detector_area_resol_mean 5.2684
_diffrn_measured_fraction_theta_full 0.999
_diffrn_measured_fraction_theta_max 0.988
_diffrn_measurement_device_type 'SuperNova, Dual, Cu at zero, AtlasS2'
_diffrn_radiation_type CuK\a
_diffrn_radiation_wavelength 1.54184
_diffrn_reflns_av_R_equivalents 0.0499
_diffrn_reflns_av_unetI/netI 0.0157
_diffrn_reflns_Laue_measured_fraction_full 0.999
_diffrn_reflns_Laue_measured_fraction_max 0.988
_diffrn_reflns_limit_h_max 10
_diffrn_reflns_limit_h_min -9
_diffrn_reflns_limit_k_max 10
_diffrn_reflns_limit_k_min -10
_diffrn_reflns_limit_l_max 12
_diffrn_reflns_limit_l_min -12
_diffrn_reflns_number 49617
_diffrn_reflns_point_group_measured_fraction_full 0.945
_diffrn_reflns_point_group_measured_fraction_max 0.921
_diffrn_reflns_theta_full 67.684
_diffrn_reflns_theta_max 73.617
_diffrn_reflns_theta_min 4.645
_exptl_absorpt_coefficient_mu 0.638
_exptl_absorpt_correction_T_max 1.00000
_exptl_absorpt_correction_T_min 0.62443
_exptl_absorpt_correction_type multi-scan
_exptl_crystal_colour 'clear light colourless '
_exptl_crystal_density_diffrn 1.256
_exptl_crystal_description block
_exptl_crystal_F_000 286
_exptl_crystal_size_max 0.25
_exptl_crystal_size_mid 0.21
_exptl_crystal_size_min 0.18
_refine_diff_density_max 1.473
_refine_diff_density_min -0.449
_refine_diff_density_rms 0.111
_refine_ls_abs_structure_details
;
 Flack x determined using 2387 quotients [(I+)-(I-)]/[(I+)+(I-)]
 (Parsons, Flack and Wagner, Acta Cryst. B69 (2013) 249-259).
;
_refine_ls_abs_structure_Flack 0.01(8)
_refine_ls_extinction_method none
_refine_ls_goodness_of_fit_ref 1.048
_refine_ls_hydrogen_treatment constr
_refine_ls_matrix_type full
_refine_ls_number_parameters 345
_refine_ls_number_reflns 5184
_refine_ls_number_restraints 3
_refine_ls_restrained_S_all 1.048
_refine_ls_R_factor_all 0.0618
_refine_ls_R_factor_gt 0.0617
_refine_ls_shift/su_max 0.000
_refine_ls_shift/su_mean 0.000
_refine_ls_structure_factor_coef Fsqd
_refine_ls_weighting_details 'w=1/[\s^2^(Fo^2^)+(0.1191P)^2^+0.3928P] where P=(Fo^2^+2Fc^2^)/3'
_refine_ls_weighting_scheme calc
_refine_ls_wR_factor_gt 0.1656
_refine_ls_wR_factor_ref 0.1657
_reflns_Friedel_coverage 0.865
_reflns_Friedel_fraction_full 0.891
_reflns_Friedel_fraction_max 0.855
_reflns_number_gt 5175
_reflns_number_total 5184
_reflns_threshold_expression 'I > 2\s(I)'
_cod_data_source_file 42-3.cif
_cod_data_source_block 42-3
_cod_database_code 1552945
_shelx_shelxl_version_number 2014/7
_shelx_space_group_comment
;
The symmetry employed for this shelxl refinement is uniquely defined
by the following loop, which should always be used as a source of
symmetry information in preference to the above space-group names.
They are only intended as comments.
;

loop_
_space_group_symop_operation_xyz
'x, y, z'

loop_
_atom_site_label
_atom_site_type_symbol
_atom_site_fract_x
_atom_site_fract_y
_atom_site_fract_z
_atom_site_U_iso_or_equiv
_atom_site_adp_type
_atom_site_occupancy
_atom_site_site_symmetry_order
_atom_site_calc_flag
_atom_site_refinement_flags_posn
_atom_site_refinement_flags_adp
O001 O -0.1008(3) 0.2089(3) 0.8480(3) 0.0229(5) Uani 1 1 d . .
O002 O 0.4085(3) 0.8835(3) 0.2461(3) 0.0294(6) Uani 1 1 d . .
N003 N 0.0954(3) 0.2075(3) 0.7036(3) 0.0175(6) Uani 1 1 d . .
N004 N 0.8726(3) 0.5084(3) 0.3665(3) 0.0172(6) Uani 1 1 d . .
N005 N 0.4910(3) 0.4013(3) 0.6750(3) 0.0151(6) Uani 1 1 d . .
N006 N 0.6446(4) 0.7839(3) 0.2487(3) 0.0217(6) Uani 1 1 d . .
C007 C 0.2977(4) 0.4153(4) 0.8532(3) 0.0163(7) Uani 1 1 d . .
H007 H 0.2747 0.3748 0.9365 0.020 Uiso 1 1 calc R U
C008 C 0.4321(4) 0.3282(4) 0.7881(3) 0.0151(6) Uani 1 1 d . .
H008 H 0.5218 0.3393 0.8619 0.018 Uiso 1 1 calc R U
C009 C 0.8173(4) 0.4406(4) 0.4746(3) 0.0180(7) Uani 1 1 d . .
H009 H 0.8942 0.4272 0.5438 0.022 Uiso 1 1 calc R U
C00A C 0.5312(4) 0.4063(4) 0.3779(3) 0.0191(7) Uani 1 1 d . .
H00A H 0.4450 0.4509 0.4247 0.023 Uiso 1 1 calc R U
H00B H 0.4886 0.3010 0.3232 0.023 Uiso 1 1 calc R U
O00B O 0.1977(5) 1.0947(5) 0.2344(4) 0.0515(9) Uani 1 1 d . .
H3AA H 0.2559 1.0272 0.2435 0.077 Uiso 1 1 calc R U
C00C C 0.5460(5) 0.8842(4) 0.2119(4) 0.0234(8) Uani 1 1 d . .
C00D C 0.6643(4) 0.3939(4) 0.4863(3) 0.0170(7) Uani 1 1 d . .
C00E C 0.5899(4) 0.5104(4) 0.2798(3) 0.0186(7) Uani 1 1 d . .
H00E H 0.5144 0.4840 0.1935 0.022 Uiso 1 1 calc R U
C00F C -0.0221(4) 0.1335(4) 0.7630(4) 0.0187(7) Uani 1 1 d . .
C00G C 0.7567(4) 0.4809(4) 0.2396(3) 0.0166(7) Uani 1 1 d . .
H00G H 0.7507 0.3700 0.1895 0.020 Uiso 1 1 calc R U
C00H C 0.3722(4) 0.1501(4) 0.7329(3) 0.0169(7) Uani 1 1 d . .
H00H H 0.3440 0.1059 0.8131 0.020 Uiso 1 1 calc R U
C00I C 0.5681(4) 0.1427(4) 0.5558(4) 0.0193(7) Uani 1 1 d . .
H00C H 0.6588 0.0932 0.5221 0.023 Uiso 1 1 calc R U
H00D H 0.4835 0.1237 0.4779 0.023 Uiso 1 1 calc R U
C00J C 0.5922(5) 0.6853(4) 0.3460(4) 0.0215(7) Uani 1 1 d . .
H00F H 0.4856 0.7044 0.3685 0.026 Uiso 1 1 calc R U
H00I H 0.6650 0.7139 0.4325 0.026 Uiso 1 1 calc R U
C00K C 0.9822(5) 0.5564(4) 0.1072(4) 0.0236(8) Uani 1 1 d . .
H00J H 0.9754 0.4492 0.0513 0.028 Uiso 1 1 calc R U
H00K H 1.0217 0.6292 0.0513 0.028 Uiso 1 1 calc R U
C00L C 0.5508(4) 0.5695(4) 0.7297(3) 0.0190(7) Uani 1 1 d . .
H00L H 0.5938 0.6137 0.6555 0.023 Uiso 1 1 calc R U
H00M H 0.6375 0.5800 0.8046 0.023 Uiso 1 1 calc R U
C00M C 0.5078(4) 0.0676(4) 0.6729(4) 0.0202(7) Uani 1 1 d . .
H00N H 0.4700 -0.0443 0.6358 0.024 Uiso 1 1 calc R U
H00O H 0.5954 0.0766 0.7467 0.024 Uiso 1 1 calc R U
C00N C 0.3509(5) 0.5946(4) 0.9012(3) 0.0201(7) Uani 1 1 d . .
H00P H 0.2595 0.6470 0.9284 0.024 Uiso 1 1 calc R U
H00Q H 0.4309 0.6153 0.9827 0.024 Uiso 1 1 calc R U
C00O C 0.1433(4) 0.3789(4) 0.7511(3) 0.0176(7) Uani 1 1 d . .
H00R H 0.0580 0.4264 0.7971 0.021 Uiso 1 1 calc R U
H00S H 0.1600 0.4250 0.6707 0.021 Uiso 1 1 calc R U
C00P C 0.6192(4) 0.3213(4) 0.6078(3) 0.0172(7) Uani 1 1 d . .
H00T H 0.7142 0.3382 0.6774 0.021 Uiso 1 1 calc R U
C00Q C 0.8137(4) 0.5887(4) 0.1427(3) 0.0190(7) Uani 1 1 d . .
H00U H 0.7410 0.5577 0.0549 0.023 Uiso 1 1 calc R U
C00R C 1.0339(4) 0.4753(4) 0.3356(4) 0.0223(7) Uani 1 1 d . .
H00V H 1.0293 0.3638 0.2918 0.027 Uiso 1 1 calc R U
H00W H 1.1054 0.4970 0.4227 0.027 Uiso 1 1 calc R U
C00S C 0.2168(4) 0.1278(4) 0.6280(3) 0.0197(7) Uani 1 1 d . .
H00X H 0.2421 0.1835 0.5538 0.024 Uiso 1 1 calc R U
C00T C 0.4210(5) 0.6624(4) 0.7853(4) 0.0212(7) Uani 1 1 d . .
H00Y H 0.3368 0.6576 0.7096 0.025 Uiso 1 1 calc R U
H H 0.4656 0.7728 0.8217 0.025 Uiso 1 1 calc R U
C00U C 1.1008(5) 0.5755(4) 0.2387(4) 0.0237(8) Uani 1 1 d . .
H00Z H 1.2020 0.5430 0.2122 0.028 Uiso 1 1 calc R U
HA H 1.1209 0.6862 0.2875 0.028 Uiso 1 1 calc R U
C00V C 0.2063(5) 1.1304(5) 0.1033(4) 0.0298(8) Uani 1 1 d . .
H4AA H 0.2143 1.0355 0.0353 0.045 Uiso 1 1 calc R U
HB H 0.2991 1.2069 0.1074 0.045 Uiso 1 1 calc R U
HC H 0.1112 1.1734 0.0766 0.045 Uiso 1 1 calc R U
C00W C 0.0751(5) -0.1301(4) 0.6607(5) 0.0313(9) Uani 1 1 d . .
H00 H 0.1558 -0.1319 0.7372 0.038 Uiso 1 1 calc R U
HD H 0.0339 -0.2389 0.6139 0.038 Uiso 1 1 calc R U
C00X C 0.1500(5) -0.0439(5) 0.5573(4) 0.0291(9) Uani 1 1 d . .
H0AA H 0.0696 -0.0453 0.4795 0.035 Uiso 1 1 calc R U
HE H 0.2360 -0.0985 0.5199 0.035 Uiso 1 1 calc R U
C00Y C 0.8060(4) 0.7647(4) 0.2041(4) 0.0216(7) Uani 1 1 d . .
H1AA H 0.8863 0.8008 0.2868 0.026 Uiso 1 1 calc R U
C00Z C -0.0610(5) -0.0451(4) 0.7179(4) 0.0263(8) Uani 1 1 d . .
H2AA H -0.1530 -0.0707 0.6462 0.032 Uiso 1 1 calc R U
HF H -0.0920 -0.0861 0.7978 0.032 Uiso 1 1 calc R U
C010 C 0.6100(5) 1.0012(4) 0.1291(5) 0.0319(9) Uani 1 1 d . .
H01A H 0.5632 0.9649 0.0319 0.038 Uiso 1 1 calc R U
H01B H 0.5751 1.1029 0.1650 0.038 Uiso 1 1 calc R U
C011 C 0.8455(6) 0.8634(5) 0.0958(5) 0.0319(9) Uani 1 1 d . .
H01C H 0.9606 0.8765 0.0915 0.038 Uiso 1 1 calc R U
H01D H 0.7932 0.8076 0.0037 0.038 Uiso 1 1 calc R U
C012 C 0.7902(6) 1.0248(5) 0.1338(5) 0.0338(9) Uani 1 1 d . .
H01E H 0.8389 1.0799 0.2272 0.041 Uiso 1 1 calc R U
H01F H 0.8221 1.0882 0.0677 0.041 Uiso 1 1 calc R U

loop_
_atom_site_aniso_label
_atom_site_aniso_U_11
_atom_site_aniso_U_22
_atom_site_aniso_U_33
_atom_site_aniso_U_23
_atom_site_aniso_U_13
_atom_site_aniso_U_12
O001 0.0179(13) 0.0252(12) 0.0240(12) 0.0011(9) 0.0047(9) 0.0022(10)
O002 0.0215(15) 0.0228(13) 0.0401(15) -0.0001(11) -0.0009(12) 0.0040(10)
N003 0.0143(14) 0.0157(13) 0.0179(13) -0.0040(10) 0.0007(10) -0.0018(11)
N004 0.0116(15) 0.0208(13) 0.0171(13) 0.0002(10) 0.0027(11) -0.0008(11)
N005 0.0173(14) 0.0130(12) 0.0133(12) 0.0001(10) 0.0024(10) 0.0001(10)
N006 0.0205(17) 0.0204(14) 0.0225(14) 0.0009(11) 0.0035(12) 0.0012(12)
C007 0.0171(18) 0.0146(15) 0.0154(14) 0.0006(11) 0.0017(12) 0.0002(12)
C008 0.0155(17) 0.0159(14) 0.0123(13) 0.0012(11) 0.0001(12) 0.0002(12)
C009 0.0167(17) 0.0192(15) 0.0157(14) -0.0001(11) -0.0005(12) 0.0014(12)
C00A 0.0113(16) 0.0275(17) 0.0161(14) 0.0040(12) -0.0003(12) -0.0039(13)
O00B 0.059(3) 0.057(2) 0.0416(19) 0.0119(16) 0.0070(16) 0.0192(18)
C00C 0.026(2) 0.0136(14) 0.0237(17) -0.0075(12) -0.0020(14) -0.0022(13)
C00D 0.0139(17) 0.0196(15) 0.0156(14) 0.0020(12) -0.0001(12) -0.0001(12)
C00E 0.0140(17) 0.0233(17) 0.0152(14) 0.0018(12) -0.0009(12) -0.0044(13)
C00F 0.0121(16) 0.0196(16) 0.0212(15) 0.0005(12) -0.0036(12) 0.0001(12)
C00G 0.0169(17) 0.0140(14) 0.0141(14) -0.0033(11) 0.0014(12) -0.0058(12)
C00H 0.0151(17) 0.0161(15) 0.0177(15) 0.0008(12) 0.0013(12) 0.0006(12)
C00I 0.0181(18) 0.0203(16) 0.0197(16) 0.0014(12) 0.0059(13) 0.0056(13)
C00J 0.0188(18) 0.0240(17) 0.0196(15) -0.0007(13) 0.0045(13) 0.0027(13)
C00K 0.026(2) 0.0230(17) 0.0190(16) -0.0014(13) 0.0105(14) -0.0030(14)
C00L 0.0211(19) 0.0154(15) 0.0185(15) 0.0013(12) 0.0035(13) -0.0029(13)
C00M 0.0224(19) 0.0163(14) 0.0221(16) 0.0035(12) 0.0054(14) 0.0029(13)
C00N 0.0246(19) 0.0153(15) 0.0167(15) -0.0040(12) 0.0040(13) -0.0002(13)
C00O 0.0155(17) 0.0161(15) 0.0196(15) 0.0003(12) 0.0019(13) 0.0019(12)
C00P 0.0131(17) 0.0202(16) 0.0174(15) 0.0026(12) 0.0012(12) 0.0017(13)
C00Q 0.0191(18) 0.0186(16) 0.0155(15) -0.0026(12) 0.0039(13) -0.0038(13)
C00R 0.0141(18) 0.0253(17) 0.0252(17) -0.0008(13) 0.0065(13) 0.0019(13)
C00S 0.0170(18) 0.0209(16) 0.0173(15) -0.0038(12) 0.0018(13) 0.0008(13)
C00T 0.025(2) 0.0137(14) 0.0226(16) 0.0008(12) 0.0038(14) -0.0007(13)
C00U 0.0180(19) 0.0259(17) 0.0257(18) 0.0008(14) 0.0095(14) 0.0006(14)
C00V 0.029(2) 0.0281(19) 0.0316(19) 0.0083(15) -0.0002(16) 0.0026(16)
C00W 0.026(2) 0.0164(16) 0.045(2) -0.0050(15) -0.0006(18) 0.0000(15)
C00X 0.020(2) 0.0268(19) 0.0309(19) -0.0132(15) 0.0019(15) -0.0015(15)
C00Y 0.0211(19) 0.0161(16) 0.0240(17) -0.0015(13) 0.0053(14) -0.0034(13)
C00Z 0.0188(19) 0.0209(18) 0.034(2) -0.0019(15) 0.0011(15) -0.0021(14)
C010 0.038(2) 0.0165(16) 0.039(2) 0.0023(15) 0.0004(18) 0.0003(15)
C011 0.041(3) 0.0181(17) 0.037(2) 0.0044(15) 0.0158(18) -0.0020(16)
C012 0.040(3) 0.0178(17) 0.042(2) 0.0027(15) 0.0100(18) -0.0025(15)

loop_
_atom_type_symbol
_atom_type_description
_atom_type_scat_dispersion_real
_atom_type_scat_dispersion_imag
_atom_type_scat_source
C C 0.0181 0.0091 'International Tables Vol C Tables 4.2.6.8 and 6.1.1.4'
H H 0.0000 0.0000 'International Tables Vol C Tables 4.2.6.8 and 6.1.1.4'
N N 0.0311 0.0180 'International Tables Vol C Tables 4.2.6.8 and 6.1.1.4'
O O 0.0492 0.0322 'International Tables Vol C Tables 4.2.6.8 and 6.1.1.4'

loop_
_geom_angle_atom_site_label_1
_geom_angle_atom_site_label_2
_geom_angle_atom_site_label_3
_geom_angle
C00F N003 C00O 119.7(3)
C00F N003 C00S 124.7(3)
C00O N003 C00S 112.6(3)
C009 N004 C00R 113.7(3)
C009 N004 C00G 114.5(3)
C00R N004 C00G 112.9(3)
C00L N005 C00P 109.2(3)
C00L N005 C008 110.5(2)
C00P N005 C008 112.8(2)
C00C N006 C00J 118.2(3)
C00C N006 C00Y 126.6(3)
C00J N006 C00Y 115.2(3)
C00O C007 C00N 111.3(3)
C00O C007 C008 110.9(3)
C00N C007 C008 111.7(3)
C00O C007 H007 107.6
C00N C007 H007 107.6
C008 C007 H007 107.6
N005 C008 C00H 111.1(2)
N005 C008 C007 110.5(2)
C00H C008 C007 110.6(3)
N005 C008 H008 108.2
C00H C008 H008 108.2
C007 C008 H008 108.2
C00D C009 N004 125.6(3)
C00D C009 H009 117.2
N004 C009 H009 117.2
C00D C00A C00E 111.6(3)
C00D C00A H00A 109.3
C00E C00A H00A 109.3
C00D C00A H00B 109.3
C00E C00A H00B 109.3
H00A C00A H00B 108.0
C00V O00B H3AA 109.5
O002 C00C N006 121.8(3)
O002 C00C C010 120.3(3)
N006 C00C C010 117.9(3)
C009 C00D C00A 121.4(3)
C009 C00D C00P 120.8(3)
C00A C00D C00P 117.8(3)
C00J C00E C00A 110.9(3)
C00J C00E C00G 109.7(3)
C00A C00E C00G 112.0(3)
C00J C00E H00E 108.1
C00A C00E H00E 108.1
C00G C00E H00E 108.1
O001 C00F N003 121.8(3)
O001 C00F C00Z 119.9(3)
N003 C00F C00Z 118.2(3)
N004 C00G C00E 110.2(3)
N004 C00G C00Q 109.9(2)
C00E C00G C00Q 110.9(3)
N004 C00G H00G 108.6
C00E C00G H00G 108.6
C00Q C00G H00G 108.6
C00M C00H C008 109.3(3)
C00M C00H C00S 114.5(3)
C008 C00H C00S 109.8(3)
C00M C00H H00H 107.7
C008 C00H H00H 107.7
C00S C00H H00H 107.7
C00P C00I C00M 111.3(3)
C00P C00I H00C 109.4
C00M C00I H00C 109.4
C00P C00I H00D 109.4
C00M C00I H00D 109.4
H00C C00I H00D 108.0
N006 C00J C00E 110.3(3)
N006 C00J H00F 109.6
C00E C00J H00F 109.6
N006 C00J H00I 109.6
C00E C00J H00I 109.6
H00F C00J H00I 108.1
C00U C00K C00Q 112.1(3)
C00U C00K H00J 109.2
C00Q C00K H00J 109.2
C00U C00K H00K 109.2
C00Q C00K H00K 109.2
H00J C00K H00K 107.9
N005 C00L C00T 112.1(3)
N005 C00L H00L 109.2
C00T C00L H00L 109.2
N005 C00L H00M 109.2
C00T C00L H00M 109.2
H00L C00L H00M 107.9
C00H C00M C00I 110.2(3)
C00H C00M H00N 109.6
C00I C00M H00N 109.6
C00H C00M H00O 109.6
C00I C00M H00O 109.6
H00N C00M H00O 108.1
C00T C00N C007 111.3(3)
C00T C00N H00P 109.4
C007 C00N H00P 109.4
C00T C00N H00Q 109.4
C007 C00N H00Q 109.4
H00P C00N H00Q 108.0
N003 C00O C007 110.9(3)
N003 C00O H00R 109.5
C007 C00O H00R 109.5
N003 C00O H00S 109.5
C007 C00O H00S 109.5
H00R C00O H00S 108.1
N005 C00P C00D 109.8(3)
N005 C00P C00I 111.9(3)
C00D C00P C00I 109.8(3)
N005 C00P H00T 108.4
C00D C00P H00T 108.4
C00I C00P H00T 108.4
C00Y C00Q C00G 112.6(3)
C00Y C00Q C00K 112.9(3)
C00G C00Q C00K 108.9(3)
C00Y C00Q H00U 107.4
C00G C00Q H00U 107.4
C00K C00Q H00U 107.4
N004 C00R C00U 111.5(3)
N004 C00R H00V 109.3
C00U C00R H00V 109.3
N004 C00R H00W 109.3
C00U C00R H00W 109.3
H00V C00R H00W 108.0
N003 C00S C00X 110.8(3)
N003 C00S C00H 107.7(2)
C00X C00S C00H 115.5(3)
N003 C00S H00X 107.5
C00X C00S H00X 107.5
C00H C00S H00X 107.5
C00L C00T C00N 110.1(3)
C00L C00T H00Y 109.6
C00N C00T H00Y 109.6
C00L C00T H 109.6
C00N C00T H 109.6
H00Y C00T H 108.1
C00R C00U C00K 110.3(3)
C00R C00U H00Z 109.6
C00K C00U H00Z 109.6
C00R C00U HA 109.6
C00K C00U HA 109.6
H00Z C00U HA 108.1
O00B C00V H4AA 109.5
O00B C00V HB 109.5
H4AA C00V HB 109.5
O00B C00V HC 109.5
H4AA C00V HC 109.5
HB C00V HC 109.5
C00X C00W C00Z 109.3(3)
C00X C00W H00 109.8
C00Z C00W H00 109.8
C00X C00W HD 109.8
C00Z C00W HD 109.8
H00 C00W HD 108.3
C00W C00X C00S 111.1(3)
C00W C00X H0AA 109.4
C00S C00X H0AA 109.4
C00W C00X HE 109.4
C00S C00X HE 109.4
H0AA C00X HE 108.0
N006 C00Y C011 111.5(3)
N006 C00Y C00Q 109.6(3)
C011 C00Y C00Q 110.0(3)
N006 C00Y H1AA 108.6
C011 C00Y H1AA 108.6
C00Q C00Y H1AA 108.6
C00F C00Z C00W 115.1(3)
C00F C00Z H2AA 108.5
C00W C00Z H2AA 108.5
C00F C00Z HF 108.5
C00W C00Z HF 108.5
H2AA C00Z HF 107.5
C012 C010 C00C 114.3(3)
C012 C010 H01A 108.7
C00C C010 H01A 108.7
C012 C010 H01B 108.7
C00C C010 H01B 108.7
H01A C010 H01B 107.6
C012 C011 C00Y 111.0(3)
C012 C011 H01C 109.4
C00Y C011 H01C 109.4
C012 C011 H01D 109.4
C00Y C011 H01D 109.4
H01C C011 H01D 108.0
C010 C012 C011 108.3(3)
C010 C012 H01E 110.0
C011 C012 H01E 110.0
C010 C012 H01F 110.0
C011 C012 H01F 110.0
H01E C012 H01F 108.4

loop_
_geom_bond_atom_site_label_1
_geom_bond_atom_site_label_2
_geom_bond_distance
O001 C00F 1.240(4)
O002 C00C 1.236(5)
N003 C00F 1.360(4)
N003 C00O 1.463(4)
N003 C00S 1.471(4)
N004 C009 1.405(4)
N004 C00R 1.468(4)
N004 C00G 1.471(4)
N005 C00L 1.462(4)
N005 C00P 1.483(4)
N005 C008 1.484(4)
N006 C00C 1.350(5)
N006 C00J 1.473(4)
N006 C00Y 1.484(5)
C007 C00O 1.527(5)
C007 C00N 1.533(4)
C007 C008 1.547(5)
C007 H007 0.9800
C008 C00H 1.540(4)
C008 H008 0.9800
C009 C00D 1.330(5)
C009 H009 0.9300
C00A C00D 1.503(4)
C00A C00E 1.528(4)
C00A H00A 0.9700
C00A H00B 0.9700
O00B C00V 1.389(5)
O00B H3AA 0.8200
C00C C010 1.511(5)
C00D C00P 1.516(4)
C00E C00J 1.521(5)
C00E C00G 1.531(5)
C00E H00E 0.9800
C00F C00Z 1.513(5)
C00G C00Q 1.536(4)
C00G H00G 0.9800
C00H C00M 1.518(5)
C00H C00S 1.557(5)
C00H H00H 0.9800
C00I C00P 1.528(4)
C00I C00M 1.531(5)
C00I H00C 0.9700
C00I H00D 0.9700
C00J H00F 0.9700
C00J H00I 0.9700
C00K C00U 1.525(5)
C00K C00Q 1.536(5)
C00K H00J 0.9700
C00K H00K 0.9700
C00L C00T 1.508(5)
C00L H00L 0.9700
C00L H00M 0.9700
C00M H00N 0.9700
C00M H00O 0.9700
C00N C00T 1.519(5)
C00N H00P 0.9700
C00N H00Q 0.9700
C00O H00R 0.9700
C00O H00S 0.9700
C00P H00T 0.9800
C00Q C00Y 1.535(4)
C00Q H00U 0.9800
C00R C00U 1.519(5)
C00R H00V 0.9700
C00R H00W 0.9700
C00S C00X 1.527(5)
C00S H00X 0.9800
C00T H00Y 0.9700
C00T H 0.9700
C00U H00Z 0.9700
C00U HA 0.9700
C00V H4AA 0.9600
C00V HB 0.9600
C00V HC 0.9600
C00W C00X 1.520(6)
C00W C00Z 1.522(6)
C00W H00 0.9700
C00W HD 0.9700
C00X H0AA 0.9700
C00X HE 0.9700
C00Y C011 1.534(5)
C00Y H1AA 0.9800
C00Z H2AA 0.9700
C00Z HF 0.9700
C010 C012 1.505(7)
C010 H01A 0.9700
C010 H01B 0.9700
C011 C012 1.513(6)
C011 H01C 0.9700
C011 H01D 0.9700
C012 H01E 0.9700
C012 H01F 0.9700

loop_
_geom_torsion_atom_site_label_1
_geom_torsion_atom_site_label_2
_geom_torsion_atom_site_label_3
_geom_torsion_atom_site_label_4
_geom_torsion
C00L N005 C008 C00H -178.8(3)
C00P N005 C008 C00H -56.3(3)
C00L N005 C008 C007 58.1(3)
C00P N005 C008 C007 -179.4(3)
C00O C007 C008 N005 71.5(3)
C00N C007 C008 N005 -53.2(3)
C00O C007 C008 C00H -51.9(3)
C00N C007 C008 C00H -176.6(3)
C00R N004 C009 C00D -150.4(3)
C00G N004 C009 C00D -18.5(5)
C00J N006 C00C O002 -7.3(5)
C00Y N006 C00C O002 174.6(3)
C00J N006 C00C C010 171.5(3)
C00Y N006 C00C C010 -6.6(5)
N004 C009 C00D C00A 1.6(5)
N004 C009 C00D C00P 179.7(3)
C00E C00A C00D C009 -13.2(5)
C00E C00A C00D C00P 168.6(3)
C00D C00A C00E C00J -82.4(4)
C00D C00A C00E C00G 40.5(4)
C00O N003 C00F O001 6.6(5)
C00S N003 C00F O001 165.6(3)
C00O N003 C00F C00Z -176.1(3)
C00S N003 C00F C00Z -17.1(5)
C009 N004 C00G C00E 45.2(4)
C00R N004 C00G C00E 177.5(3)
C009 N004 C00G C00Q 167.7(3)
C00R N004 C00G C00Q -60.0(3)
C00J C00E C00G N004 66.3(3)
C00A C00E C00G N004 -57.3(3)
C00J C00E C00G C00Q -55.6(3)
C00A C00E C00G C00Q -179.2(2)
N005 C008 C00H C00M 58.2(3)
C007 C008 C00H C00M -178.7(2)
N005 C008 C00H C00S -68.1(3)
C007 C008 C00H C00S 55.0(3)
C00C N006 C00J C00E 123.1(3)
C00Y N006 C00J C00E -58.6(4)
C00A C00E C00J N006 -178.4(3)
C00G C00E C00J N006 57.4(3)
C00P N005 C00L C00T 173.6(3)
C008 N005 C00L C00T -61.8(3)
C008 C00H C00M C00I -57.9(3)
C00S C00H C00M C00I 65.7(4)
C00P C00I C00M C00H 55.8(4)
C00O C007 C00N C00T -73.8(4)
C008 C007 C00N C00T 50.7(4)
C00F N003 C00O C007 100.2(4)
C00S N003 C00O C007 -61.2(3)
C00N C007 C00O N003 178.8(3)
C008 C007 C00O N003 53.8(3)
C00L N005 C00P C00D -61.2(3)
C008 N005 C00P C00D 175.6(3)
C00L N005 C00P C00I 176.6(3)
C008 N005 C00P C00I 53.4(3)
C009 C00D C00P N005 130.0(3)
C00A C00D C00P N005 -51.8(4)
C009 C00D C00P C00I -106.5(4)
C00A C00D C00P C00I 71.7(4)
C00M C00I C00P N005 -52.8(4)
C00M C00I C00P C00D -175.1(3)
N004 C00G C00Q C00Y -68.9(4)
C00E C00G C00Q C00Y 53.2(4)
N004 C00G C00Q C00K 57.1(3)
C00E C00G C00Q C00K 179.2(3)
C00U C00K C00Q C00Y 70.8(4)
C00U C00K C00Q C00G -55.0(3)
C009 N004 C00R C00U -169.3(3)
C00G N004 C00R C00U 58.1(4)
C00F N003 C00S C00X 30.2(5)
C00O N003 C00S C00X -169.5(3)
C00F N003 C00S C00H -97.0(4)
C00O N003 C00S C00H 63.3(3)
C00M C00H C00S N003 177.3(3)
C008 C00H C00S N003 -59.4(3)
C00M C00H C00S C00X 52.8(4)
C008 C00H C00S C00X 176.1(3)
N005 C00L C00T C00N 58.5(4)
C007 C00N C00T C00L -52.4(4)
N004 C00R C00U C00K -53.2(4)
C00Q C00K C00U C00R 53.1(4)
C00Z C00W C00X C00S 59.7(4)
N003 C00S C00X C00W -50.9(4)
C00H C00S C00X C00W 72.0(4)
C00C N006 C00Y C011 -5.6(5)
C00J N006 C00Y C011 176.2(3)
C00C N006 C00Y C00Q -127.7(3)
C00J N006 C00Y C00Q 54.2(4)
C00G C00Q C00Y N006 -50.5(4)
C00K C00Q C00Y N006 -174.4(3)
C00G C00Q C00Y C011 -173.5(3)
C00K C00Q C00Y C011 62.7(4)
O001 C00F C00Z C00W -157.9(3)
N003 C00F C00Z C00W 24.7(5)
C00X C00W C00Z C00F -45.9(4)
O002 C00C C010 C012 161.7(3)
N006 C00C C010 C012 -17.2(5)
N006 C00Y C011 C012 40.7(4)
C00Q C00Y C011 C012 162.5(3)
C00C C010 C012 C011 51.1(5)
C00Y C011 C012 C010 -63.3(5)
